data_4314695
loop_
_publ_author_name
'Stanislav Groysman'
'Amit Majumdar'
'Shao-Liang Zheng'
'R. H. Holm'

_publ_contact_author_address
;Department of Chemistry and Chemical Biology
Harvard University
Cambridge
Massachusetts 02138
;
_publ_contact_author_email holm@chemistry.harvard.edu
_publ_contact_author_name 'Prof. R. H. Holm'
_publ_section_title
;
 Reactions of Monodithiolene Tungsten(VI) Sulfido Complexes with Copper(I)
 in Relation to the Structure of the Active Site of Carbon Monoxide
 Dehydrogenase
;
_journal_name_full 'Inorganic Chemistry'
_journal_page_first 1082
_journal_page_last 1089
_journal_paper_doi 10.1021/ic902066m
_journal_volume 49
_journal_year 2010
_chemical_formula_moiety 'C22 H15 Cu N2 S3 Si, 2(C8 H20 N)'
_chemical_formula_sum 'C38 H55 Cu N4 S3 Si'
_chemical_formula_weight 755.71
_chemical_name_systematic
; 
 ? 
;
_space_group_IT_number 4
_symmetry_cell_setting monoclinic
_symmetry_space_group_name_Hall 'P 2yb'
_symmetry_space_group_name_H-M 'P 1 21 1'
_atom_sites_solution_hydrogens geom
_atom_sites_solution_primary direct
_atom_sites_solution_secondary difmap
_audit_creation_method SHELXL-97
_cell_angle_alpha 90.000(5)
_cell_angle_beta 106.965(5)
_cell_angle_gamma 90.000(5)
_cell_formula_units_Z 2
_cell_length_a 9.024(5)
_cell_length_b 24.784(5)
_cell_length_c 9.108(5)
_cell_measurement_temperature 100(2)
_cell_measurement_theta_max 22.33
_cell_measurement_theta_min 2.32
_cell_volume 1948.4(16)
_computing_cell_refinement 'Bruker Saint v7.23A (Bruker, 2005)'
_computing_data_collection 'APEX SMART (Bruker, 2009)'
_computing_data_reduction 'Bruker Saint v7.23A (Bruker, 2005)'
_computing_molecular_graphics 'Bruker SHELXTL'
_computing_structure_refinement 'SHELXL-97 (Sheldrick, 1997)'
_computing_structure_solution 'SHELXS-97 (Sheldrick, 1997)'
_diffrn_ambient_temperature 100(2)
_diffrn_measured_fraction_theta_full 0.987
_diffrn_measured_fraction_theta_max 0.987
_diffrn_measurement_device_type 'CCD area detector'
_diffrn_measurement_method 'phi and omega scans'
_diffrn_radiation_monochromator graphite
_diffrn_radiation_source 'fine-focus sealed tube'
_diffrn_radiation_type MoK\a
_diffrn_radiation_wavelength 0.71073
_diffrn_reflns_av_R_equivalents 0.0773
_diffrn_reflns_av_sigmaI/netI 0.0958
_diffrn_reflns_limit_h_max 12
_diffrn_reflns_limit_h_min -12
_diffrn_reflns_limit_k_max 34
_diffrn_reflns_limit_k_min -33
_diffrn_reflns_limit_l_max 10
_diffrn_reflns_limit_l_min -12
_diffrn_reflns_number 39229
_diffrn_reflns_theta_full 29.85
_diffrn_reflns_theta_max 29.85
_diffrn_reflns_theta_min 1.64
_exptl_absorpt_coefficient_mu 0.784
_exptl_absorpt_correction_T_max 0.984
_exptl_absorpt_correction_T_min 0.951
_exptl_absorpt_correction_type multi-scan
_exptl_absorpt_process_details 'SADABS (Bruker, 2005)'
_exptl_crystal_colour Yellow-orange
_exptl_crystal_density_diffrn 1.288
_exptl_crystal_density_method 'not measured'
_exptl_crystal_description Block
_exptl_crystal_F_000 804
_exptl_crystal_size_max 0.07
_exptl_crystal_size_mid 0.05
_exptl_crystal_size_min 0.02
_refine_diff_density_max 0.844
_refine_diff_density_min -0.805
_refine_diff_density_rms 0.067
_refine_ls_abs_structure_details 'Flack H D (1983), Acta Cryst. A39, 876-881'
_refine_ls_abs_structure_Flack -0.020(9)
_refine_ls_extinction_method none
_refine_ls_goodness_of_fit_ref 1.060
_refine_ls_hydrogen_treatment constr
_refine_ls_matrix_type full
_refine_ls_number_parameters 506
_refine_ls_number_reflns 10818
_refine_ls_number_restraints 255
_refine_ls_restrained_S_all 1.066
_refine_ls_R_factor_all 0.0799
_refine_ls_R_factor_gt 0.0509
_refine_ls_shift/su_max 0.001
_refine_ls_shift/su_mean 0.000
_refine_ls_structure_factor_coef Fsqd
_refine_ls_weighting_details 'calc w=1/[\s^2^(Fo^2^)+(0.0203P)^2^+0.0000P] where P=(Fo^2^+2Fc^2^)/3'
_refine_ls_weighting_scheme calc
_refine_ls_wR_factor_gt 0.0808
_refine_ls_wR_factor_ref 0.0851
_reflns_number_gt 7387
_reflns_number_total 10818
_reflns_threshold_expression >2sigma(I)
_cod_data_source_file ic902066m_si_001_07.cif
_cod_data_source_block '[Et4N][Cu(mnt)(SSiPh3)]'
_cod_depositor_comments
;
The following automatic conversions were performed:

'_symmetry_cell_setting' value 'Monoclinic' changed to 'monoclinic'
according to the built-in table from CIF Core dictionary named
'cif_core.dic' version 2.4.1 from 2010-06-29.

Automatic conversion script
Id: cif_fix_values 1646 2011-03-28 12:23:43Z adriana 
;
_cod_original_sg_symbol_H-M 'P 21'
_cod_database_code 4314695

loop_
_symmetry_equiv_pos_as_xyz
'x, y, z'
'-x, y+1/2, -z'

loop_
_atom_site_label
_atom_site_type_symbol
_atom_site_fract_x
_atom_site_fract_y
_atom_site_fract_z
_atom_site_U_iso_or_equiv
_atom_site_adp_type
_atom_site_occupancy
_atom_site_symmetry_multiplicity
_atom_site_calc_flag
_atom_site_refinement_flags
_atom_site_disorder_assembly
_atom_site_disorder_group
Si1 Si 0.77264(9) 0.11613(4) 0.77753(9) 0.0259(2) Uani 1 1 d . . .
Cu1 Cu 0.79501(4) 0.251495(15) 0.73910(4) 0.03214(11) Uani 1 1 d . . .
S1 S 0.58378(9) 0.27163(3) 0.55325(9) 0.03007(19) Uani 1 1 d . . .
S2 S 0.91251(9) 0.33139(4) 0.73853(12) 0.0443(3) Uani 1 1 d . . .
S3 S 0.89856(9) 0.18238(4) 0.88076(9) 0.0351(2) Uani 1 1 d . . .
N3 N 0.5379(3) 0.92719(12) 0.1719(3) 0.0413(7) Uani 1 1 d . . .
N1 N 0.4381(4) 0.38377(13) 0.2956(4) 0.0478(8) Uani 1 1 d . . .
N2 N 0.8229(3) 0.45701(12) 0.5200(4) 0.0454(8) Uani 1 1 d . . .
C1 C 0.6375(3) 0.33542(13) 0.5142(3) 0.0279(7) Uani 1 1 d . . .
C2 C 0.7723(4) 0.36061(13) 0.5891(4) 0.0343(8) Uani 1 1 d . . .
C3 C 0.5287(4) 0.36284(14) 0.3919(4) 0.0344(8) Uani 1 1 d . . .
C4 C 0.7998(4) 0.41397(16) 0.5485(4) 0.0369(9) Uani 1 1 d . . .
C5 C 0.8625(3) 0.05398(14) 0.8809(3) 0.0282(8) Uani 1 1 d . . .
C6 C 0.8114(4) 0.00333(14) 0.8290(4) 0.0351(8) Uani 1 1 d . . .
H6 H 0.7325 0.0000 0.7372 0.042 Uiso 1 1 calc R . .
C7 C 0.8728(4) -0.04265(15) 0.9081(4) 0.0423(9) Uani 1 1 d . . .
H7 H 0.8365 -0.0764 0.8689 0.051 Uiso 1 1 calc R . .
C8 C 0.9879(4) -0.03870(18) 1.0448(4) 0.0493(11) Uani 1 1 d . . .
H8 H 1.0299 -0.0696 1.0990 0.059 Uiso 1 1 calc R . .
C9 C 1.0391(4) 0.01032(19) 1.0992(4) 0.0537(11) Uani 1 1 d . . .
H9 H 1.1155 0.0131 1.1928 0.064 Uiso 1 1 calc R . .
C10 C 0.9806(4) 0.05656(16) 1.0191(4) 0.0448(10) Uani 1 1 d . . .
H10 H 1.0204 0.0900 1.0579 0.054 Uiso 1 1 calc R . .
C11 C 0.7672(3) 0.10695(13) 0.5715(3) 0.0249(7) Uani 1 1 d . . .
C12 C 0.8752(3) 0.07543(14) 0.5306(4) 0.0299(8) Uani 1 1 d . . .
H12 H 0.9479 0.0562 0.6058 0.036 Uiso 1 1 calc R . .
C13 C 0.8764(4) 0.07213(14) 0.3783(4) 0.0332(8) Uani 1 1 d . . .
H13 H 0.9499 0.0508 0.3524 0.040 Uiso 1 1 calc R . .
C14 C 0.7706(4) 0.09992(14) 0.2676(4) 0.0356(8) Uani 1 1 d . . .
H14 H 0.7714 0.0977 0.1659 0.043 Uiso 1 1 calc R . .
C15 C 0.6626(4) 0.13126(13) 0.3057(3) 0.0347(8) Uani 1 1 d . . .
H15 H 0.5895 0.1502 0.2301 0.042 Uiso 1 1 calc R . .
C16 C 0.6626(4) 0.13464(12) 0.4575(3) 0.0276(7) Uani 1 1 d . . .
H16 H 0.5895 0.1563 0.4825 0.033 Uiso 1 1 calc R . .
C17 C 0.5681(3) 0.11663(14) 0.7843(3) 0.0291(7) Uani 1 1 d . . .
C18 C 0.4609(4) 0.07957(14) 0.7037(4) 0.0355(8) Uani 1 1 d . . .
H18 H 0.4896 0.0560 0.6374 0.043 Uiso 1 1 calc R . .
C19 C 0.3129(4) 0.07603(16) 0.7173(4) 0.0417(10) Uani 1 1 d . . .
H19 H 0.2435 0.0506 0.6610 0.050 Uiso 1 1 calc R . .
C20 C 0.2698(4) 0.11050(17) 0.8148(4) 0.0472(10) Uani 1 1 d . . .
H20 H 0.1710 0.1082 0.8265 0.057 Uiso 1 1 calc R . .
C21 C 0.3713(4) 0.14818(17) 0.8948(4) 0.0481(10) Uani 1 1 d . . .
H21 H 0.3416 0.1720 0.9599 0.058 Uiso 1 1 calc R . .
C22 C 0.5195(4) 0.15086(15) 0.8787(4) 0.0389(9) Uani 1 1 d . . .
H22 H 0.5879 0.1768 0.9339 0.047 Uiso 1 1 calc R . .
C23 C 0.7070(4) 0.93583(18) 0.2496(4) 0.0528(12) Uani 1 1 d . . .
H23A H 0.7300 0.9738 0.2428 0.063 Uiso 1 1 calc R . .
H23B H 0.7657 0.9159 0.1937 0.063 Uiso 1 1 calc R . .
C24 C 0.7621(4) 0.9192(2) 0.4149(4) 0.0649(13) Uani 1 1 d . . .
H24A H 0.8711 0.9263 0.4548 0.097 Uiso 1 1 calc R . .
H24B H 0.7432 0.8814 0.4232 0.097 Uiso 1 1 calc R . .
H24C H 0.7072 0.9394 0.4724 0.097 Uiso 1 1 calc R . .
C25 C 0.4969(4) 0.86836(14) 0.1681(4) 0.0434(10) Uani 1 1 d . . .
H25A H 0.3870 0.8645 0.1166 0.052 Uiso 1 1 calc R . .
H25B H 0.5152 0.8559 0.2729 0.052 Uiso 1 1 calc R . .
C26 C 0.5850(5) 0.83235(16) 0.0893(4) 0.0532(11) Uani 1 1 d . . .
H26A H 0.5505 0.7958 0.0908 0.080 Uiso 1 1 calc R . .
H26B H 0.6938 0.8345 0.1420 0.080 Uiso 1 1 calc R . .
H26C H 0.5668 0.8439 -0.0151 0.080 Uiso 1 1 calc R . .
C27 C 0.5066(5) 0.94959(14) 0.0104(4) 0.0473(10) Uani 1 1 d . . .
H27A H 0.5358 0.9874 0.0176 0.057 Uiso 1 1 calc R . .
H27B H 0.5726 0.9309 -0.0400 0.057 Uiso 1 1 calc R . .
C28 C 0.3443(5) 0.94503(16) -0.0871(4) 0.0579(12) Uani 1 1 d . . .
H28A H 0.3346 0.9611 -0.1854 0.087 Uiso 1 1 calc R . .
H28B H 0.2774 0.9634 -0.0387 0.087 Uiso 1 1 calc R . .
H28C H 0.3156 0.9077 -0.1006 0.087 Uiso 1 1 calc R . .
C29 C 0.4382(4) 0.95455(15) 0.2563(4) 0.0441(10) Uani 1 1 d . . .
H29A H 0.3305 0.9476 0.2013 0.053 Uiso 1 1 calc R . .
H29B H 0.4588 0.9380 0.3568 0.053 Uiso 1 1 calc R . .
C30 C 0.4596(5) 1.01435(16) 0.2773(4) 0.0569(11) Uani 1 1 d . . .
H30A H 0.3915 1.0279 0.3324 0.085 Uiso 1 1 calc R . .
H30B H 0.4360 1.0315 0.1787 0.085 Uiso 1 1 calc R . .
H30C H 0.5650 1.0219 0.3343 0.085 Uiso 1 1 calc R . .
N4 N 0.0846(5) 0.2460(3) 0.3248(6) 0.0328(4) Uani 0.5308(19) 1 d PDU A 1
C33 C 0.0784(7) 0.1902(3) 0.2833(10) 0.0343(5) Uani 0.5308(19) 1 d PDU A 1
H33A H -0.0006 0.1826 0.1876 0.041 Uiso 0.5308(19) 1 calc PR A 1
H33B H 0.0657 0.1666 0.3638 0.041 Uiso 0.5308(19) 1 calc PR A 1
C34 C 0.2334(7) 0.1886(3) 0.2682(7) 0.0357(6) Uani 0.5308(19) 1 d PDU A 1
H34A H 0.2535 0.1534 0.2341 0.054 Uiso 0.5308(19) 1 calc PR A 1
H34B H 0.3070 0.1962 0.3657 0.054 Uiso 0.5308(19) 1 calc PR A 1
H34C H 0.2428 0.2151 0.1946 0.054 Uiso 0.5308(19) 1 calc PR A 1
C35 C 0.1259(7) 0.2486(3) 0.4958(6) 0.0326(5) Uani 0.5308(19) 1 d PDU A 1
H35A H 0.2374 0.2453 0.5370 0.039 Uiso 0.5308(19) 1 calc PR A 1
H35B H 0.0974 0.2840 0.5243 0.039 Uiso 0.5308(19) 1 calc PR A 1
C36 C 0.0526(7) 0.2073(2) 0.5703(6) 0.0326(6) Uani 0.5308(19) 1 d PDU A 1
H36A H 0.0848 0.2128 0.6793 0.049 Uiso 0.5308(19) 1 calc PR A 1
H36B H 0.0837 0.1719 0.5475 0.049 Uiso 0.5308(19) 1 calc PR A 1
H36C H -0.0581 0.2103 0.5320 0.049 Uiso 0.5308(19) 1 calc PR A 1
C37 C -0.0850(6) 0.2529(3) 0.2477(6) 0.0325(4) Uani 0.5308(19) 1 d PDU A 1
H37A H -0.1062 0.2446 0.1394 0.039 Uiso 0.5308(19) 1 calc PR A 1
H37B H -0.1418 0.2273 0.2910 0.039 Uiso 0.5308(19) 1 calc PR A 1
C38 C -0.1424(7) 0.3083(2) 0.2637(7) 0.0336(5) Uani 0.5308(19) 1 d PDU A 1
H38A H -0.2517 0.3101 0.2130 0.050 Uiso 0.5308(19) 1 calc PR A 1
H38B H -0.0893 0.3339 0.2180 0.050 Uiso 0.5308(19) 1 calc PR A 1
H38C H -0.1233 0.3166 0.3706 0.050 Uiso 0.5308(19) 1 calc PR A 1
C39 C 0.1812(7) 0.2845(2) 0.2724(6) 0.0322(5) Uani 0.5308(19) 1 d PDU A 1
H39A H 0.2887 0.2752 0.3214 0.039 Uiso 0.5308(19) 1 calc PR A 1
H39B H 0.1639 0.3199 0.3093 0.039 Uiso 0.5308(19) 1 calc PR A 1
C40 C 0.1582(7) 0.2886(2) 0.1020(6) 0.0322(6) Uani 0.5308(19) 1 d PDU A 1
H40A H 0.2270 0.3154 0.0827 0.048 Uiso 0.5308(19) 1 calc PR A 1
H40B H 0.0529 0.2986 0.0512 0.048 Uiso 0.5308(19) 1 calc PR A 1
H40C H 0.1800 0.2543 0.0637 0.048 Uiso 0.5308(19) 1 calc PR A 1
N4' N 0.0389(6) 0.2490(3) 0.3289(7) 0.0328(4) Uani 0.4692(19) 1 d PDU A 2
C33' C 0.1249(8) 0.1906(3) 0.2812(11) 0.0338(5) Uani 0.4692(19) 1 d PDU A 2
H33C H 0.0550 0.1616 0.2880 0.041 Uiso 0.4692(19) 1 calc PR A 2
H33D H 0.1148 0.1946 0.1728 0.041 Uiso 0.4692(19) 1 calc PR A 2
C34' C 0.2844(7) 0.1673(3) 0.3490(8) 0.0343(6) Uani 0.4692(19) 1 d PDU A 2
H34D H 0.2920 0.1336 0.2999 0.051 Uiso 0.4692(19) 1 calc PR A 2
H34E H 0.3024 0.1615 0.4570 0.051 Uiso 0.4692(19) 1 calc PR A 2
H34F H 0.3604 0.1920 0.3332 0.051 Uiso 0.4692(19) 1 calc PR A 2
C35' C 0.1492(9) 0.2687(3) 0.4810(8) 0.0327(5) Uani 0.4692(19) 1 d PDU A 2
H35C H 0.2474 0.2782 0.4645 0.039 Uiso 0.4692(19) 1 calc PR A 2
H35D H 0.1065 0.3012 0.5119 0.039 Uiso 0.4692(19) 1 calc PR A 2
C36' C 0.1783(8) 0.2291(3) 0.6080(7) 0.0329(6) Uani 0.4692(19) 1 d PDU A 2
H36D H 0.2503 0.2440 0.6981 0.049 Uiso 0.4692(19) 1 calc PR A 2
H36E H 0.2210 0.1967 0.5789 0.049 Uiso 0.4692(19) 1 calc PR A 2
H36F H 0.0827 0.2208 0.6292 0.049 Uiso 0.4692(19) 1 calc PR A 2
C37' C -0.1235(6) 0.2501(3) 0.3529(7) 0.0327(5) Uani 0.4692(19) 1 d PDU A 2
H37C H -0.1341 0.2186 0.4122 0.039 Uiso 0.4692(19) 1 calc PR A 2
H37D H -0.1306 0.2817 0.4133 0.039 Uiso 0.4692(19) 1 calc PR A 2
C38' C -0.2560(6) 0.2510(3) 0.2094(6) 0.0324(6) Uani 0.4692(19) 1 d PDU A 2
H38D H -0.3518 0.2514 0.2353 0.049 Uiso 0.4692(19) 1 calc PR A 2
H38E H -0.2521 0.2195 0.1493 0.049 Uiso 0.4692(19) 1 calc PR A 2
H38F H -0.2495 0.2827 0.1511 0.049 Uiso 0.4692(19) 1 calc PR A 2
C39' C 0.0437(8) 0.2912(3) 0.2125(7) 0.0331(4) Uani 0.4692(19) 1 d PDU A 2
H39C H 0.1493 0.2932 0.2068 0.040 Uiso 0.4692(19) 1 calc PR A 2
H39D H -0.0204 0.2788 0.1132 0.040 Uiso 0.4692(19) 1 calc PR A 2
C40' C -0.0068(8) 0.3471(3) 0.2370(8) 0.0346(6) Uani 0.4692(19) 1 d PDU A 2
H40D H 0.0018 0.3699 0.1549 0.052 Uiso 0.4692(19) 1 calc PR A 2
H40E H 0.0579 0.3608 0.3329 0.052 Uiso 0.4692(19) 1 calc PR A 2
H40F H -0.1126 0.3463 0.2391 0.052 Uiso 0.4692(19) 1 calc PR A 2

loop_
_atom_site_aniso_label
_atom_site_aniso_U_11
_atom_site_aniso_U_22
_atom_site_aniso_U_33
_atom_site_aniso_U_23
_atom_site_aniso_U_13
_atom_site_aniso_U_12
Si1 0.0209(4) 0.0391(6) 0.0174(4) -0.0017(4) 0.0054(3) 0.0021(4)
Cu1 0.0280(2) 0.0309(2) 0.0371(2) -0.0111(2) 0.00877(17) -0.00015(19)
S1 0.0275(4) 0.0291(5) 0.0328(4) -0.0046(4) 0.0077(3) -0.0052(3)
S2 0.0241(4) 0.0285(5) 0.0741(7) -0.0193(5) 0.0043(4) -0.0025(4)
S3 0.0293(4) 0.0445(5) 0.0264(4) -0.0117(4) -0.0002(3) 0.0033(4)
N3 0.0534(19) 0.049(2) 0.0298(15) -0.0088(14) 0.0243(14) -0.0211(16)
N1 0.062(2) 0.045(2) 0.0394(19) 0.0048(16) 0.0199(17) -0.0026(17)
N2 0.046(2) 0.0327(19) 0.064(2) -0.0087(16) 0.0268(17) -0.0074(15)
C1 0.0278(17) 0.0306(19) 0.0293(18) -0.0084(15) 0.0145(14) 0.0003(15)
C2 0.0321(19) 0.0266(19) 0.051(2) -0.0131(17) 0.0222(17) -0.0001(15)
C3 0.046(2) 0.033(2) 0.033(2) -0.0038(17) 0.0244(18) -0.0063(17)
C4 0.0277(19) 0.031(2) 0.055(2) -0.0150(19) 0.0174(17) -0.0013(17)
C5 0.0250(17) 0.041(2) 0.0225(16) -0.0018(15) 0.0137(14) 0.0069(15)
C6 0.0236(17) 0.044(2) 0.039(2) 0.0146(17) 0.0106(15) 0.0034(16)
C7 0.030(2) 0.045(2) 0.057(2) 0.0139(19) 0.0192(18) 0.0048(17)
C8 0.043(2) 0.069(3) 0.045(2) 0.029(2) 0.0267(19) 0.036(2)
C9 0.055(3) 0.074(3) 0.030(2) -0.003(2) 0.0091(18) 0.044(2)
C10 0.041(2) 0.064(3) 0.0270(19) -0.0087(18) 0.0069(16) 0.0271(19)
C11 0.0217(16) 0.032(2) 0.0218(15) -0.0035(14) 0.0073(13) -0.0082(14)
C12 0.0231(17) 0.040(2) 0.0265(17) -0.0050(15) 0.0070(14) -0.0028(15)
C13 0.0289(18) 0.047(2) 0.0287(18) -0.0080(17) 0.0157(15) -0.0091(16)
C14 0.047(2) 0.043(2) 0.0228(17) -0.0069(16) 0.0187(16) -0.0105(18)
C15 0.052(2) 0.0259(19) 0.0251(17) 0.0032(14) 0.0101(16) 0.0009(16)
C16 0.0346(18) 0.0243(18) 0.0241(16) -0.0008(14) 0.0088(14) -0.0022(14)
C17 0.0285(17) 0.040(2) 0.0200(15) 0.0080(15) 0.0085(13) 0.0086(16)
C18 0.0244(18) 0.043(2) 0.041(2) 0.0016(17) 0.0121(15) 0.0052(16)
C19 0.0283(19) 0.048(2) 0.050(2) 0.0180(19) 0.0119(17) 0.0062(17)
C20 0.034(2) 0.064(3) 0.050(2) 0.019(2) 0.0211(18) 0.010(2)
C21 0.049(2) 0.062(3) 0.044(2) 0.003(2) 0.0289(19) 0.021(2)
C22 0.0332(19) 0.048(2) 0.036(2) 0.0025(17) 0.0106(16) 0.0124(17)
C23 0.052(2) 0.065(3) 0.052(3) -0.026(2) 0.032(2) -0.031(2)
C24 0.049(2) 0.100(4) 0.049(3) -0.024(3) 0.020(2) -0.017(3)
C25 0.054(2) 0.038(2) 0.038(2) 0.0013(18) 0.0146(19) -0.0167(19)
C26 0.075(3) 0.043(2) 0.043(2) -0.003(2) 0.019(2) -0.012(2)
C27 0.076(3) 0.041(2) 0.039(2) -0.0038(18) 0.039(2) -0.013(2)
C28 0.094(4) 0.051(3) 0.029(2) 0.0029(19) 0.019(2) 0.004(2)
C29 0.051(2) 0.053(3) 0.036(2) -0.0124(18) 0.0239(18) -0.0239(19)
C30 0.066(3) 0.054(3) 0.062(3) -0.020(2) 0.037(2) -0.022(2)
N4 0.0296(10) 0.0377(9) 0.0286(8) 0.0014(8) 0.0044(8) -0.0065(9)
C33 0.0309(11) 0.0382(9) 0.0300(9) 0.0002(8) 0.0030(9) -0.0063(10)
C34 0.0319(11) 0.0401(11) 0.0315(10) -0.0014(10) 0.0033(10) -0.0048(10)
C35 0.0297(10) 0.0376(10) 0.0282(8) 0.0013(8) 0.0049(8) -0.0057(10)
C36 0.0301(12) 0.0374(12) 0.0282(10) 0.0012(10) 0.0054(10) -0.0052(11)
C37 0.0293(10) 0.0373(9) 0.0286(8) 0.0013(9) 0.0049(8) -0.0066(9)
C38 0.0303(11) 0.0378(10) 0.0299(10) 0.0012(10) 0.0043(9) -0.0059(10)
C39 0.0290(10) 0.0372(10) 0.0283(9) 0.0014(9) 0.0047(9) -0.0058(10)
C40 0.0289(12) 0.0373(11) 0.0282(10) 0.0010(10) 0.0050(10) -0.0059(11)
N4' 0.0297(10) 0.0377(9) 0.0286(8) 0.0012(8) 0.0045(8) -0.0065(9)
C33' 0.0300(11) 0.0384(10) 0.0299(9) 0.0001(9) 0.0039(10) -0.0061(10)
C34' 0.0309(12) 0.0385(12) 0.0298(12) 0.0000(11) 0.0032(11) -0.0046(11)
C35' 0.0297(10) 0.0377(10) 0.0283(8) 0.0010(8) 0.0047(9) -0.0059(10)
C36' 0.0302(11) 0.0376(11) 0.0284(9) 0.0011(9) 0.0045(9) -0.0051(11)
C37' 0.0295(10) 0.0373(10) 0.0290(9) 0.0011(9) 0.0048(8) -0.0064(10)
C38' 0.0291(11) 0.0373(12) 0.0287(10) 0.0010(11) 0.0053(10) -0.0066(11)
C39' 0.0297(10) 0.0380(9) 0.0289(8) 0.0014(8) 0.0044(8) -0.0067(9)
C40' 0.0313(12) 0.0380(10) 0.0307(11) 0.0018(10) 0.0030(10) -0.0071(11)

loop_
_atom_type_symbol
_atom_type_description
_atom_type_scat_dispersion_real
_atom_type_scat_dispersion_imag
_atom_type_scat_source
C C 0.0033 0.0016 'International Tables Vol C Tables 4.2.6.8 and 6.1.1.4'
H H 0.0000 0.0000 'International Tables Vol C Tables 4.2.6.8 and 6.1.1.4'
N N 0.0061 0.0033 'International Tables Vol C Tables 4.2.6.8 and 6.1.1.4'
Si Si 0.0817 0.0704 'International Tables Vol C Tables 4.2.6.8 and 6.1.1.4'
S S 0.1246 0.1234 'International Tables Vol C Tables 4.2.6.8 and 6.1.1.4'
Cu Cu 0.3201 1.2651 'International Tables Vol C Tables 4.2.6.8 and 6.1.1.4'

loop_
_geom_angle_atom_site_label_1
_geom_angle_atom_site_label_2
_geom_angle_atom_site_label_3
_geom_angle
_geom_angle_site_symmetry_1
_geom_angle_site_symmetry_3
_geom_angle_publ_flag
C5 Si1 C17 106.14(14) . . ?
C5 Si1 C11 106.58(14) . . ?
C17 Si1 C11 107.27(13) . . ?
C5 Si1 S3 109.11(11) . . ?
C17 Si1 S3 113.51(12) . . ?
C11 Si1 S3 113.74(10) . . ?
S3 Cu1 S1 139.11(4) . . ?
S3 Cu1 S2 124.88(4) . . ?
S1 Cu1 S2 95.83(4) . . ?
C1 S1 Cu1 97.70(11) . . ?
C2 S2 Cu1 97.69(12) . . ?
Si1 S3 Cu1 105.75(5) . . ?
C23 N3 C25 111.1(3) . . ?
C23 N3 C29 111.9(3) . . ?
C25 N3 C29 105.6(3) . . ?
C23 N3 C27 106.3(3) . . ?
C25 N3 C27 111.0(3) . . ?
C29 N3 C27 111.1(3) . . ?
C2 C1 C3 119.0(3) . . ?
C2 C1 S1 125.6(3) . . ?
C3 C1 S1 115.4(2) . . ?
C1 C2 C4 119.8(3) . . ?
C1 C2 S2 123.1(3) . . ?
C4 C2 S2 117.0(3) . . ?
N1 C3 C1 177.7(4) . . ?
N2 C4 C2 178.2(4) . . ?
C6 C5 C10 116.4(3) . . ?
C6 C5 Si1 121.9(2) . . ?
C10 C5 Si1 121.6(3) . . ?
C5 C6 C7 122.2(3) . . ?
C5 C6 H6 118.9 . . ?
C7 C6 H6 118.9 . . ?
C8 C7 C6 119.9(4) . . ?
C8 C7 H7 120.0 . . ?
C6 C7 H7 120.0 . . ?
C9 C8 C7 119.2(3) . . ?
C9 C8 H8 120.4 . . ?
C7 C8 H8 120.4 . . ?
C8 C9 C10 121.3(3) . . ?
C8 C9 H9 119.3 . . ?
C10 C9 H9 119.3 . . ?
C9 C10 C5 120.9(4) . . ?
C9 C10 H10 119.5 . . ?
C5 C10 H10 119.5 . . ?
C16 C11 C12 117.7(3) . . ?
C16 C11 Si1 120.6(2) . . ?
C12 C11 Si1 121.6(2) . . ?
C11 C12 C13 120.9(3) . . ?
C11 C12 H12 119.6 . . ?
C13 C12 H12 119.6 . . ?
C14 C13 C12 120.1(3) . . ?
C14 C13 H13 119.9 . . ?
C12 C13 H13 119.9 . . ?
C13 C14 C15 119.9(3) . . ?
C13 C14 H14 120.0 . . ?
C15 C14 H14 120.0 . . ?
C14 C15 C16 119.7(3) . . ?
C14 C15 H15 120.2 . . ?
C16 C15 H15 120.2 . . ?
C11 C16 C15 121.8(3) . . ?
C11 C16 H16 119.1 . . ?
C15 C16 H16 119.1 . . ?
C22 C17 C18 116.3(3) . . ?
C22 C17 Si1 121.8(3) . . ?
C18 C17 Si1 121.7(2) . . ?
C19 C18 C17 122.8(3) . . ?
C19 C18 H18 118.6 . . ?
C17 C18 H18 118.6 . . ?
C20 C19 C18 119.0(4) . . ?
C20 C19 H19 120.5 . . ?
C18 C19 H19 120.5 . . ?
C21 C20 C19 120.1(3) . . ?
C21 C20 H20 120.0 . . ?
C19 C20 H20 120.0 . . ?
C20 C21 C22 119.6(3) . . ?
C20 C21 H21 120.2 . . ?
C22 C21 H21 120.2 . . ?
C17 C22 C21 122.2(4) . . ?
C17 C22 H22 118.9 . . ?
C21 C22 H22 118.9 . . ?
N3 C23 C24 115.4(3) . . ?
N3 C23 H23A 108.4 . . ?
C24 C23 H23A 108.4 . . ?
N3 C23 H23B 108.4 . . ?
C24 C23 H23B 108.4 . . ?
H23A C23 H23B 107.5 . . ?
C23 C24 H24A 109.5 . . ?
C23 C24 H24B 109.5 . . ?
H24A C24 H24B 109.5 . . ?
C23 C24 H24C 109.5 . . ?
H24A C24 H24C 109.5 . . ?
H24B C24 H24C 109.5 . . ?
N3 C25 C26 115.1(3) . . ?
N3 C25 H25A 108.5 . . ?
C26 C25 H25A 108.5 . . ?
N3 C25 H25B 108.5 . . ?
C26 C25 H25B 108.5 . . ?
H25A C25 H25B 107.5 . . ?
C25 C26 H26A 109.5 . . ?
C25 C26 H26B 109.5 . . ?
H26A C26 H26B 109.5 . . ?
C25 C26 H26C 109.5 . . ?
H26A C26 H26C 109.5 . . ?
H26B C26 H26C 109.5 . . ?
C28 C27 N3 115.2(3) . . ?
C28 C27 H27A 108.5 . . ?
N3 C27 H27A 108.5 . . ?
C28 C27 H27B 108.5 . . ?
N3 C27 H27B 108.5 . . ?
H27A C27 H27B 107.5 . . ?
C27 C28 H28A 109.5 . . ?
C27 C28 H28B 109.5 . . ?
H28A C28 H28B 109.5 . . ?
C27 C28 H28C 109.5 . . ?
H28A C28 H28C 109.5 . . ?
H28B C28 H28C 109.5 . . ?
C30 C29 N3 115.9(3) . . ?
C30 C29 H29A 108.3 . . ?
N3 C29 H29A 108.3 . . ?
C30 C29 H29B 108.3 . . ?
N3 C29 H29B 108.3 . . ?
H29A C29 H29B 107.4 . . ?
C29 C30 H30A 109.5 . . ?
C29 C30 H30B 109.5 . . ?
H30A C30 H30B 109.5 . . ?
C29 C30 H30C 109.5 . . ?
H30A C30 H30C 109.5 . . ?
H30B C30 H30C 109.5 . . ?
C33 N4 C39 121.8(6) . . ?
C33 N4 C35 107.3(6) . . ?
C39 N4 C35 108.7(5) . . ?
C33 N4 C37 91.8(5) . . ?
C39 N4 C37 113.4(5) . . ?
C35 N4 C37 113.2(5) . . ?
N4 C33 C34 94.9(5) . . ?
N4 C33 H33A 112.7 . . ?
C34 C33 H33A 112.7 . . ?
N4 C33 H33B 112.7 . . ?
C34 C33 H33B 112.7 . . ?
H33A C33 H33B 110.2 . . ?
C33 C34 H34A 109.5 . . ?
C33 C34 H34B 109.5 . . ?
H34A C34 H34B 109.5 . . ?
C33 C34 H34C 109.5 . . ?
H34A C34 H34C 109.5 . . ?
H34B C34 H34C 109.5 . . ?
C36 C35 N4 115.9(5) . . ?
C36 C35 H35A 108.3 . . ?
N4 C35 H35A 108.3 . . ?
C36 C35 H35B 108.3 . . ?
N4 C35 H35B 108.3 . . ?
H35A C35 H35B 107.4 . . ?
C35 C36 H36A 109.5 . . ?
C35 C36 H36B 109.5 . . ?
H36A C36 H36B 109.5 . . ?
C35 C36 H36C 109.5 . . ?
H36A C36 H36C 109.5 . . ?
H36B C36 H36C 109.5 . . ?
C38 C37 N4 113.4(5) . . ?
C38 C37 H37A 108.9 . . ?
N4 C37 H37A 108.9 . . ?
C38 C37 H37B 108.9 . . ?
N4 C37 H37B 108.9 . . ?
H37A C37 H37B 107.7 . . ?
C37 C38 H38A 109.5 . . ?
C37 C38 H38B 109.5 . . ?
H38A C38 H38B 109.5 . . ?
C37 C38 H38C 109.5 . . ?
H38A C38 H38C 109.5 . . ?
H38B C38 H38C 109.5 . . ?
N4 C39 C40 117.6(5) . . ?
N4 C39 H39A 107.9 . . ?
C40 C39 H39A 107.9 . . ?
N4 C39 H39B 107.9 . . ?
C40 C39 H39B 107.9 . . ?
H39A C39 H39B 107.2 . . ?
C39 C40 H40A 109.5 . . ?
C39 C40 H40B 109.5 . . ?
H40A C40 H40B 109.5 . . ?
C39 C40 H40C 109.5 . . ?
H40A C40 H40C 109.5 . . ?
H40B C40 H40C 109.5 . . ?
C39' N4' C35' 105.8(6) . . ?
C39' N4' C37' 108.2(5) . . ?
C35' N4' C37' 105.1(5) . . ?
C39' N4' C33' 107.1(5) . . ?
C35' N4' C33' 105.6(5) . . ?
C37' N4' C33' 123.8(6) . . ?
C34' C33' N4' 130.8(6) . . ?
C34' C33' H33C 104.6 . . ?
N4' C33' H33C 104.6 . . ?
C34' C33' H33D 104.6 . . ?
N4' C33' H33D 104.6 . . ?
H33C C33' H33D 105.7 . . ?
C33' C34' H34D 109.5 . . ?
C33' C34' H34E 109.5 . . ?
H34D C34' H34E 109.5 . . ?
C33' C34' H34F 109.5 . . ?
H34D C34' H34F 109.5 . . ?
H34E C34' H34F 109.5 . . ?
C36' C35' N4' 114.6(6) . . ?
C36' C35' H35C 108.6 . . ?
N4' C35' H35C 108.6 . . ?
C36' C35' H35D 108.6 . . ?
N4' C35' H35D 108.6 . . ?
H35C C35' H35D 107.6 . . ?
C35' C36' H36D 109.5 . . ?
C35' C36' H36E 109.5 . . ?
H36D C36' H36E 109.5 . . ?
C35' C36' H36F 109.5 . . ?
H36D C36' H36F 109.5 . . ?
H36E C36' H36F 109.5 . . ?
C38' C37' N4' 115.3(5) . . ?
C38' C37' H37C 108.4 . . ?
N4' C37' H37C 108.4 . . ?
C38' C37' H37D 108.4 . . ?
N4' C37' H37D 108.4 . . ?
H37C C37' H37D 107.5 . . ?
C37' C38' H38D 109.5 . . ?
C37' C38' H38E 109.5 . . ?
H38D C38' H38E 109.5 . . ?
C37' C38' H38F 109.5 . . ?
H38D C38' H38F 109.5 . . ?
H38E C38' H38F 109.5 . . ?
C40' C39' N4' 117.9(6) . . ?
C40' C39' H39C 107.8 . . ?
N4' C39' H39C 107.8 . . ?
C40' C39' H39D 107.8 . . ?
N4' C39' H39D 107.8 . . ?
H39C C39' H39D 107.2 . . ?
C39' C40' H40D 109.5 . . ?
C39' C40' H40E 109.5 . . ?
H40D C40' H40E 109.5 . . ?
C39' C40' H40F 109.5 . . ?
H40D C40' H40F 109.5 . . ?
H40E C40' H40F 109.5 . . ?

loop_
_geom_bond_atom_site_label_1
_geom_bond_atom_site_label_2
_geom_bond_distance
_geom_bond_site_symmetry_2
_geom_bond_publ_flag
Si1 C5 1.863(3) . ?
Si1 C17 1.864(3) . ?
Si1 C11 1.877(3) . ?
Si1 S3 2.0610(13) . ?
Cu1 S3 2.1837(11) . ?
Cu1 S1 2.2056(12) . ?
Cu1 S2 2.2469(11) . ?
S1 C1 1.721(3) . ?
S2 C2 1.724(4) . ?
N3 C23 1.498(4) . ?
N3 C25 1.502(4) . ?
N3 C29 1.505(4) . ?
N3 C27 1.519(4) . ?
N1 C3 1.135(4) . ?
N2 C4 1.132(4) . ?
C1 C2 1.360(4) . ?
C1 C3 1.424(5) . ?
C2 C4 1.414(5) . ?
C5 C6 1.373(4) . ?
C5 C10 1.393(4) . ?
C6 C7 1.375(4) . ?
C6 H6 0.9300 . ?
C7 C8 1.373(5) . ?
C7 H7 0.9300 . ?
C8 C9 1.342(5) . ?
C8 H8 0.9300 . ?
C9 C10 1.378(5) . ?
C9 H9 0.9300 . ?
C10 H10 0.9300 . ?
C11 C16 1.367(4) . ?
C11 C12 1.382(4) . ?
C12 C13 1.393(4) . ?
C12 H12 0.9300 . ?
C13 C14 1.357(4) . ?
C13 H13 0.9300 . ?
C14 C15 1.368(4) . ?
C14 H14 0.9300 . ?
C15 C16 1.385(4) . ?
C15 H15 0.9300 . ?
C16 H16 0.9300 . ?
C17 C22 1.368(4) . ?
C17 C18 1.380(4) . ?
C18 C19 1.379(4) . ?
C18 H18 0.9300 . ?
C19 C20 1.368(5) . ?
C19 H19 0.9300 . ?
C20 C21 1.361(5) . ?
C20 H20 0.9300 . ?
C21 C22 1.388(5) . ?
C21 H21 0.9300 . ?
C22 H22 0.9300 . ?
C23 C24 1.498(5) . ?
C23 H23A 0.9700 . ?
C23 H23B 0.9700 . ?
C24 H24A 0.9600 . ?
C24 H24B 0.9600 . ?
C24 H24C 0.9600 . ?
C25 C26 1.509(5) . ?
C25 H25A 0.9700 . ?
C25 H25B 0.9700 . ?
C26 H26A 0.9600 . ?
C26 H26B 0.9600 . ?
C26 H26C 0.9600 . ?
C27 C28 1.478(5) . ?
C27 H27A 0.9700 . ?
C27 H27B 0.9700 . ?
C28 H28A 0.9600 . ?
C28 H28B 0.9600 . ?
C28 H28C 0.9600 . ?
C29 C30 1.500(5) . ?
C29 H29A 0.9700 . ?
C29 H29B 0.9700 . ?
C30 H30A 0.9600 . ?
C30 H30B 0.9600 . ?
C30 H30C 0.9600 . ?
N4 C33 1.430(9) . ?
N4 C39 1.463(7) . ?
N4 C35 1.494(7) . ?
N4 C37 1.496(7) . ?
C33 C34 1.446(7) . ?
C33 H33A 0.9700 . ?
C33 H33B 0.9700 . ?
C34 H34A 0.9600 . ?
C34 H34B 0.9600 . ?
C34 H34C 0.9600 . ?
C35 C36 1.487(8) . ?
C35 H35A 0.9700 . ?
C35 H35B 0.9700 . ?
C36 H36A 0.9600 . ?
C36 H36B 0.9600 . ?
C36 H36C 0.9600 . ?
C37 C38 1.489(8) . ?
C37 H37A 0.9700 . ?
C37 H37B 0.9700 . ?
C38 H38A 0.9600 . ?
C38 H38B 0.9600 . ?
C38 H38C 0.9600 . ?
C39 C40 1.508(7) . ?
C39 H39A 0.9700 . ?
C39 H39B 0.9700 . ?
C40 H40A 0.9600 . ?
C40 H40B 0.9600 . ?
C40 H40C 0.9600 . ?
N4' C39' 1.499(9) . ?
N4' C35' 1.530(8) . ?
N4' C37' 1.544(7) . ?
N4' C33' 1.755(9) . ?
C33' C34' 1.506(8) . ?
C33' H33C 0.9700 . ?
C33' H33D 0.9700 . ?
C34' H34D 0.9600 . ?
C34' H34E 0.9600 . ?
C34' H34F 0.9600 . ?
C35' C36' 1.481(8) . ?
C35' H35C 0.9700 . ?
C35' H35D 0.9700 . ?
C36' H36D 0.9600 . ?
C36' H36E 0.9600 . ?
C36' H36F 0.9600 . ?
C37' C38' 1.492(7) . ?
C37' H37C 0.9700 . ?
C37' H37D 0.9700 . ?
C38' H38D 0.9600 . ?
C38' H38E 0.9600 . ?
C38' H38F 0.9600 . ?
C39' C40' 1.495(9) . ?
C39' H39C 0.9700 . ?
C39' H39D 0.9700 . ?
C40' H40D 0.9600 . ?
C40' H40E 0.9600 . ?
C40' H40F 0.9600 . ?

loop_
_geom_torsion_atom_site_label_1
_geom_torsion_atom_site_label_2
_geom_torsion_atom_site_label_3
_geom_torsion_atom_site_label_4
_geom_torsion
_geom_torsion_site_symmetry_1
_geom_torsion_site_symmetry_2
_geom_torsion_site_symmetry_3
_geom_torsion_site_symmetry_4
_geom_torsion_publ_flag
S3 Cu1 S1 C1 -172.82(10) . . . . ?
S2 Cu1 S1 C1 1.98(10) . . . . ?
S3 Cu1 S2 C2 173.82(11) . . . . ?
S1 Cu1 S2 C2 -2.03(11) . . . . ?
C5 Si1 S3 Cu1 175.29(10) . . . . ?
C17 Si1 S3 Cu1 -66.57(11) . . . . ?
C11 Si1 S3 Cu1 56.46(12) . . . . ?
S1 Cu1 S3 Si1 13.35(7) . . . . ?
S2 Cu1 S3 Si1 -160.34(4) . . . . ?
Cu1 S1 C1 C2 -1.6(3) . . . . ?
Cu1 S1 C1 C3 178.3(2) . . . . ?
C3 C1 C2 C4 2.2(4) . . . . ?
S1 C1 C2 C4 -177.9(2) . . . . ?
C3 C1 C2 S2 -180.0(2) . . . . ?
S1 C1 C2 S2 -0.1(4) . . . . ?
Cu1 S2 C2 C1 1.7(3) . . . . ?
Cu1 S2 C2 C4 179.6(2) . . . . ?
C2 C1 C3 N1 -151(10) . . . . ?
S1 C1 C3 N1 29(10) . . . . ?
C1 C2 C4 N2 130(12) . . . . ?
S2 C2 C4 N2 -48(12) . . . . ?
C17 Si1 C5 C6 63.3(3) . . . . ?
C11 Si1 C5 C6 -50.8(3) . . . . ?
S3 Si1 C5 C6 -174.0(2) . . . . ?
C17 Si1 C5 C10 -113.6(3) . . . . ?
C11 Si1 C5 C10 132.3(3) . . . . ?
S3 Si1 C5 C10 9.1(3) . . . . ?
C10 C5 C6 C7 -0.2(5) . . . . ?
Si1 C5 C6 C7 -177.2(2) . . . . ?
C5 C6 C7 C8 0.9(5) . . . . ?
C6 C7 C8 C9 -0.1(5) . . . . ?
C7 C8 C9 C10 -1.3(5) . . . . ?
C8 C9 C10 C5 2.0(5) . . . . ?
C6 C5 C10 C9 -1.2(5) . . . . ?
Si1 C5 C10 C9 175.8(3) . . . . ?
C5 Si1 C11 C16 156.4(2) . . . . ?
C17 Si1 C11 C16 43.1(3) . . . . ?
S3 Si1 C11 C16 -83.3(3) . . . . ?
C5 Si1 C11 C12 -28.5(3) . . . . ?
C17 Si1 C11 C12 -141.8(3) . . . . ?
S3 Si1 C11 C12 91.8(3) . . . . ?
C16 C11 C12 C13 -0.1(4) . . . . ?
Si1 C11 C12 C13 -175.3(2) . . . . ?
C11 C12 C13 C14 -0.2(5) . . . . ?
C12 C13 C14 C15 0.1(5) . . . . ?
C13 C14 C15 C16 0.3(5) . . . . ?
C12 C11 C16 C15 0.5(5) . . . . ?
Si1 C11 C16 C15 175.8(2) . . . . ?
C14 C15 C16 C11 -0.7(5) . . . . ?
C5 Si1 C17 C22 105.7(3) . . . . ?
C11 Si1 C17 C22 -140.7(3) . . . . ?
S3 Si1 C17 C22 -14.1(3) . . . . ?
C5 Si1 C17 C18 -69.0(3) . . . . ?
C11 Si1 C17 C18 44.7(3) . . . . ?
S3 Si1 C17 C18 171.2(2) . . . . ?
C22 C17 C18 C19 -0.8(5) . . . . ?
Si1 C17 C18 C19 174.1(3) . . . . ?
C17 C18 C19 C20 -0.1(5) . . . . ?
C18 C19 C20 C21 1.1(5) . . . . ?
C19 C20 C21 C22 -1.0(6) . . . . ?
C18 C17 C22 C21 0.9(5) . . . . ?
Si1 C17 C22 C21 -174.0(3) . . . . ?
C20 C21 C22 C17 0.0(5) . . . . ?
C25 N3 C23 C24 -62.4(4) . . . . ?
C29 N3 C23 C24 55.3(5) . . . . ?
C27 N3 C23 C24 176.8(3) . . . . ?
C23 N3 C25 C26 -57.9(4) . . . . ?
C29 N3 C25 C26 -179.4(3) . . . . ?
C27 N3 C25 C26 60.1(4) . . . . ?
C23 N3 C27 C28 180.0(3) . . . . ?
C25 N3 C27 C28 59.1(4) . . . . ?
C29 N3 C27 C28 -58.1(4) . . . . ?
C23 N3 C29 C30 58.2(4) . . . . ?
C25 N3 C29 C30 179.2(3) . . . . ?
C27 N3 C29 C30 -60.5(4) . . . . ?
C39 N4 C33 C34 28.6(8) . . . . ?
C35 N4 C33 C34 -97.3(6) . . . . ?
C37 N4 C33 C34 147.7(5) . . . . ?
C33 N4 C35 C36 -39.3(7) . . . . ?
C39 N4 C35 C36 -172.7(6) . . . . ?
C37 N4 C35 C36 60.4(8) . . . . ?
C33 N4 C37 C38 178.0(6) . . . . ?
C39 N4 C37 C38 -56.1(7) . . . . ?
C35 N4 C37 C38 68.3(7) . . . . ?
C33 N4 C39 C40 54.9(8) . . . . ?
C35 N4 C39 C40 -179.8(5) . . . . ?
C37 N4 C39 C40 -53.0(7) . . . . ?
C39' N4' C33' C34' 101.5(10) . . . . ?
C35' N4' C33' C34' -10.9(11) . . . . ?
C37' N4' C33' C34' -131.7(8) . . . . ?
C39' N4' C35' C36' -172.0(6) . . . . ?
C37' N4' C35' C36' 73.7(8) . . . . ?
C33' N4' C35' C36' -58.7(8) . . . . ?
C39' N4' C37' C38' 47.3(9) . . . . ?
C35' N4' C37' C38' 159.9(7) . . . . ?
C33' N4' C37' C38' -79.0(9) . . . . ?
C35' N4' C39' C40' -61.1(7) . . . . ?
C37' N4' C39' C40' 51.1(8) . . . . ?
C33' N4' C39' C40' -173.4(5) . . . . ?
